data_7004529
loop_
_publ_author_name
'Zi, Guofu'
'Wang, Qiuwen'
'Xiang, Li'
'Song, Haibin'

_publ_section_title
;
 Lanthanide and group 4 metal complexes with new chiral biaryl-based
 NNO-donor ligands
;
_journal_issue 43
_journal_name_full 'Dalton Transactions'
_journal_page_first 5930
_journal_page_last 5944
_journal_paper_doi 10.1039/b808238c
_journal_year 2008
_chemical_absolute_configuration rm
_chemical_formula_moiety 'C78 H81 N6 O3 Sm'
_chemical_formula_sum 'C78 H81 N6 O3 Sm'
_chemical_formula_weight 1300.84
_chemical_name_systematic
;
?
;
_space_group_IT_number 19
_symmetry_cell_setting orthorhombic
_symmetry_space_group_name_Hall 'P 2ac 2ab'
_symmetry_space_group_name_H-M 'P 21 21 21'
_atom_sites_solution_hydrogens geom
_atom_sites_solution_primary direct
_atom_sites_solution_secondary difmap
_audit_creation_method SHELXL-97
_cell_angle_alpha 90.00
_cell_angle_beta 90.00
_cell_angle_gamma 90.00
_cell_formula_units_Z 4
_cell_length_a 14.048(2)
_cell_length_b 15.095(2)
_cell_length_c 36.137(6)
_cell_measurement_reflns_used 18305
_cell_measurement_temperature 113(2)
_cell_measurement_theta_max 27.9
_cell_measurement_theta_min 1.6
_cell_volume 7663(2)
_computing_cell_refinement CrystalClear
_computing_data_collection CrystalClear
_computing_data_reduction crystalclear
_computing_publication_material 'CrystalStructure 3.7.0'
_computing_structure_refinement 'SHELXL-97 (Sheldrick, 1997)'
_computing_structure_solution 'SHELXS-97 (Sheldrick, 1990)'
_diffrn_ambient_temperature 113(2)
_diffrn_detector_area_resol_mean 7.31
_diffrn_measured_fraction_theta_full 0.998
_diffrn_measured_fraction_theta_max 0.998
_diffrn_measurement_device_type 'Rigaku Saturn'
_diffrn_measurement_method \w
_diffrn_radiation_monochromator confocal
_diffrn_radiation_source 'rotating anode'
_diffrn_radiation_type MoK\a
_diffrn_radiation_wavelength 0.71070
_diffrn_reflns_av_R_equivalents 0.0432
_diffrn_reflns_av_sigmaI/netI 0.0531
_diffrn_reflns_limit_h_max 18
_diffrn_reflns_limit_h_min -18
_diffrn_reflns_limit_k_max 19
_diffrn_reflns_limit_k_min -19
_diffrn_reflns_limit_l_max 47
_diffrn_reflns_limit_l_min -47
_diffrn_reflns_number 59268
_diffrn_reflns_theta_full 27.88
_diffrn_reflns_theta_max 27.88
_diffrn_reflns_theta_min 1.56
_diffrn_standards_decay_% 0
_diffrn_standards_interval_count 0
_diffrn_standards_interval_time 0
_diffrn_standards_number 0
_exptl_absorpt_coefficient_mu 0.812
_exptl_absorpt_correction_T_max 0.8810
_exptl_absorpt_correction_T_min 0.8415
_exptl_absorpt_correction_type multi-scan
_exptl_absorpt_process_details crystalclear
_exptl_crystal_colour yellow
_exptl_crystal_density_diffrn 1.128
_exptl_crystal_density_method 'not measured'
_exptl_crystal_description block
_exptl_crystal_F_000 2708
_exptl_crystal_size_max 0.22
_exptl_crystal_size_mid 0.18
_exptl_crystal_size_min 0.16
_platon_squeeze_details
;
;
_refine_diff_density_max 0.629
_refine_diff_density_min -0.764
_refine_diff_density_rms 0.070
_refine_ls_abs_structure_details 'Flack H D (1983), Acta Cryst. A39, 876-881'
_refine_ls_abs_structure_Flack 0.022(7)
_refine_ls_extinction_method none
_refine_ls_goodness_of_fit_ref 1.082
_refine_ls_hydrogen_treatment constr
_refine_ls_matrix_type full
_refine_ls_number_parameters 800
_refine_ls_number_reflns 18043
_refine_ls_number_restraints 4
_refine_ls_restrained_S_all 1.084
_refine_ls_R_factor_all 0.0398
_refine_ls_R_factor_gt 0.0373
_refine_ls_shift/su_max 0.003
_refine_ls_shift/su_mean 0.000
_refine_ls_structure_factor_coef Fsqd
_refine_ls_weighting_details 'calc w=1/[\s^2^(Fo^2^)+(0.0449P)^2^+0.1859P] where P=(Fo^2^+2Fc^2^)/3'
_refine_ls_weighting_scheme calc
_refine_ls_wR_factor_gt 0.0901
_refine_ls_wR_factor_ref 0.0916
_reflns_number_gt 17232
_reflns_number_total 18043
_reflns_threshold_expression >2sigma(I)
_cod_data_source_file b808238c.txt
_cod_data_source_block 7
_cod_database_code 7004529

loop_
_symmetry_equiv_pos_as_xyz
'x, y, z'
'x+1/2, -y+1/2, -z'
'-x, y+1/2, -z+1/2'
'-x+1/2, -y, z+1/2'

loop_
_atom_site_label
_atom_site_type_symbol
_atom_site_fract_x
_atom_site_fract_y
_atom_site_fract_z
_atom_site_U_iso_or_equiv
_atom_site_adp_type
_atom_site_occupancy
_atom_site_symmetry_multiplicity
_atom_site_calc_flag
_atom_site_refinement_flags
_atom_site_disorder_assembly
_atom_site_disorder_group
Sm1 Sm 0.224452(11) 0.558906(10) 0.384190(4) 0.02218(4) Uani 1 1 d . . .
N1 N 0.1865(2) 0.5090(2) 0.31910(7) 0.0300(6) Uani 1 1 d . . .
N2 N 0.2658(2) 0.6712(2) 0.33815(7) 0.0300(6) Uani 1 1 d . . .
N3 N 0.40556(19) 0.5461(2) 0.39344(7) 0.0302(6) Uani 1 1 d . . .
N4 N 0.2651(2) 0.53159(17) 0.44883(7) 0.0249(5) Uani 1 1 d . . .
N5 N 0.13514(18) 0.67943(19) 0.41597(7) 0.0251(5) Uani 1 1 d . . .
N6 N 0.0613(2) 0.5134(2) 0.39833(8) 0.0303(6) Uani 1 1 d . . .
O1 O 0.23419(17) 0.38919(13) 0.38754(5) 0.0288(5) Uani 1 1 d . . .
O2 O 0.6480(2) 0.5235(3) 0.43993(8) 0.0589(10) Uani 1 1 d . . .
O3 O -0.02406(16) 0.84009(16) 0.46963(6) 0.0284(5) Uani 1 1 d . . .
C1 C 0.2660(3) 0.3350(2) 0.32684(9) 0.0307(7) Uani 1 1 d . . .
C2 C 0.2959(3) 0.3472(2) 0.36356(9) 0.0335(8) Uani 1 1 d . . .
C3 C 0.3864(3) 0.3217(3) 0.37444(11) 0.0455(10) Uani 1 1 d . . .
H3 H 0.4054 0.3267 0.3996 0.055 Uiso 1 1 calc R . .
C4 C 0.4480(3) 0.2892(3) 0.34850(14) 0.0601(14) Uani 1 1 d . . .
H4 H 0.5096 0.2707 0.3561 0.072 Uiso 1 1 calc R . .
C5 C 0.4232(3) 0.2823(4) 0.31113(14) 0.0612(15) Uani 1 1 d . . .
C6 C 0.3312(3) 0.3068(3) 0.30021(11) 0.0427(10) Uani 1 1 d . . .
C7 C 0.3003(3) 0.3024(4) 0.25982(10) 0.0537(12) Uani 1 1 d . . .
H7A H 0.2682 0.3586 0.2532 0.064 Uiso 1 1 calc R . .
H7B H 0.2534 0.2539 0.2569 0.064 Uiso 1 1 calc R . .
C8 C 0.3827(4) 0.2868(5) 0.23310(15) 0.087(2) Uani 1 1 d . . .
H8A H 0.3568 0.2665 0.2091 0.105 Uiso 1 1 calc R . .
H8B H 0.4160 0.3438 0.2288 0.105 Uiso 1 1 calc R . .
C9 C 0.4519(4) 0.2214(5) 0.24652(17) 0.106(3) Uani 1 1 d . . .
H9A H 0.5023 0.2129 0.2277 0.127 Uiso 1 1 calc R . .
H9B H 0.4196 0.1638 0.2503 0.127 Uiso 1 1 calc R . .
C10 C 0.4976(3) 0.2514(5) 0.28321(17) 0.095(2) Uani 1 1 d . . .
H10A H 0.5342 0.2016 0.2939 0.114 Uiso 1 1 calc R . .
H10B H 0.5426 0.3004 0.2782 0.114 Uiso 1 1 calc R . .
C11 C 0.1631(2) 0.3490(2) 0.31675(8) 0.0292(7) Uani 1 1 d . . .
C12 C 0.1288(2) 0.4335(3) 0.31101(8) 0.0296(7) Uani 1 1 d . . .
C13 C 0.0335(2) 0.4455(3) 0.29995(8) 0.0342(7) Uani 1 1 d . . .
H13 H 0.0095 0.5034 0.2955 0.041 Uiso 1 1 calc R . .
C14 C -0.0246(3) 0.3728(3) 0.29555(9) 0.0365(9) Uani 1 1 d . . .
H14 H -0.0887 0.3812 0.2880 0.044 Uiso 1 1 calc R . .
C15 C 0.0085(3) 0.2876(3) 0.30186(9) 0.0332(8) Uani 1 1 d . A .
C16 C 0.1035(2) 0.2758(3) 0.31269(8) 0.0299(7) Uani 1 1 d . . .
C17 C 0.1416(3) 0.1842(3) 0.32043(10) 0.0408(9) Uani 1 1 d . A .
H17A H 0.1919 0.1709 0.3020 0.049 Uiso 1 1 calc R . .
H17B H 0.1720 0.1846 0.3451 0.049 Uiso 1 1 calc R . .
C18 C 0.0707(4) 0.1119(4) 0.31952(19) 0.086(2) Uani 1 1 d D . .
H18A H 0.0823 0.0750 0.3407 0.104 Uiso 0.396(7) 1 d PR A 1
H18B H 0.0855 0.0769 0.2981 0.104 Uiso 0.396(7) 1 d PR A 1
H18C H 0.0422 0.1053 0.3435 0.104 Uiso 0.604(7) 1 d PR A 2
H18D H 0.1034 0.0577 0.3138 0.104 Uiso 0.604(7) 1 d PR A 2
C19 C -0.0321(6) 0.1265(6) 0.3181(3) 0.0525(16) Uani 0.396(7) 1 d PD A 1
H19A H -0.0570 0.1315 0.3436 0.063 Uiso 0.396(7) 1 calc PR A 1
H19B H -0.0629 0.0746 0.3063 0.063 Uiso 0.396(7) 1 calc PR A 1
C19' C -0.0068(5) 0.1251(4) 0.2918(2) 0.0525(16) Uani 0.604(7) 1 d PD A 2
H19C H -0.0529 0.0758 0.2939 0.063 Uiso 0.604(7) 1 calc PR A 2
H19D H 0.0211 0.1226 0.2666 0.063 Uiso 0.604(7) 1 calc PR A 2
C20 C -0.0588(3) 0.2112(3) 0.29622(11) 0.0433(9) Uani 1 1 d D . .
H20A H -0.0593 0.1962 0.2704 0.052 Uiso 0.396(7) 1 d PR A 1
H20B H -0.1220 0.2298 0.3028 0.052 Uiso 0.396(7) 1 d PR A 1
H20C H -0.0970 0.2223 0.2747 0.052 Uiso 0.604(7) 1 d PR A 2
H20D H -0.1008 0.2067 0.3171 0.052 Uiso 0.604(7) 1 d PR A 2
C21 C 0.2118(3) 0.3388(2) 0.42029(9) 0.0378(8) Uani 1 1 d . . .
H21A H 0.1870 0.2806 0.4131 0.057 Uiso 1 1 calc R . .
H21B H 0.1637 0.3704 0.4348 0.057 Uiso 1 1 calc R . .
H21C H 0.2695 0.3311 0.4352 0.057 Uiso 1 1 calc R . .
C22 C 0.1990(2) 0.5690(3) 0.29378(8) 0.0344(8) Uani 1 1 d . . .
H22 H 0.1774 0.5576 0.2693 0.041 Uiso 1 1 calc R . .
C23 C 0.2437(2) 0.6505(3) 0.30154(9) 0.0340(8) Uani 1 1 d . . .
C24 C 0.2708(3) 0.7210(3) 0.27844(9) 0.0439(9) Uani 1 1 d . . .
H24 H 0.2640 0.7234 0.2523 0.053 Uiso 1 1 calc R . .
C25 C 0.3088(3) 0.7854(3) 0.30048(11) 0.0427(9) Uani 1 1 d . . .
H25 H 0.3337 0.8408 0.2926 0.051 Uiso 1 1 calc R . .
C26 C 0.3040(2) 0.7540(2) 0.33674(10) 0.0357(8) Uani 1 1 d . . .
H26 H 0.3248 0.7864 0.3578 0.043 Uiso 1 1 calc R . .
C27 C 0.5915(3) 0.6460(4) 0.40877(9) 0.0513(13) Uani 1 1 d . . .
C28 C 0.6295(3) 0.6137(4) 0.44123(11) 0.0528(12) Uani 1 1 d . . .
C29 C 0.6502(3) 0.6695(4) 0.47136(10) 0.0573(14) Uani 1 1 d . . .
H29 H 0.6753 0.6466 0.4938 0.069 Uiso 1 1 calc R . .
C30 C 0.6326(3) 0.7598(4) 0.46692(13) 0.0600(13) Uani 1 1 d . . .
H30 H 0.6461 0.7988 0.4869 0.072 Uiso 1 1 calc R . .
C31 C 0.5977(3) 0.7932(4) 0.43575(13) 0.0605(14) Uani 1 1 d . . .
C32 C 0.5753(3) 0.7360(4) 0.40588(11) 0.0521(12) Uani 1 1 d . . .
C33 C 0.5407(3) 0.7727(3) 0.37030(12) 0.0555(12) Uani 1 1 d . . .
H33A H 0.4876 0.7353 0.3613 0.067 Uiso 1 1 calc R . .
H33B H 0.5927 0.7690 0.3519 0.067 Uiso 1 1 calc R . .
C34 C 0.5063(3) 0.8691(4) 0.37244(16) 0.0671(15) Uani 1 1 d . . .
H34A H 0.4999 0.8931 0.3471 0.081 Uiso 1 1 calc R . .
H34B H 0.4427 0.8707 0.3842 0.081 Uiso 1 1 calc R . .
C35 C 0.5738(4) 0.9275(4) 0.39428(18) 0.0838(19) Uani 1 1 d . . .
H35A H 0.6365 0.9296 0.3818 0.101 Uiso 1 1 calc R . .
H35B H 0.5483 0.9886 0.3955 0.101 Uiso 1 1 calc R . .
C36 C 0.5853(3) 0.8913(4) 0.43275(16) 0.0690(16) Uani 1 1 d . . .
H36A H 0.6412 0.9202 0.4443 0.083 Uiso 1 1 calc R . .
H36B H 0.5286 0.9084 0.4474 0.083 Uiso 1 1 calc R . .
C37 C 0.5723(2) 0.5840(3) 0.37522(8) 0.0393(9) Uani 1 1 d . . .
C38 C 0.4819(2) 0.5494(3) 0.36711(8) 0.0322(7) Uani 1 1 d . . .
C39 C 0.4637(3) 0.5131(3) 0.33216(9) 0.0386(9) Uani 1 1 d . . .
H39 H 0.4013 0.4944 0.3258 0.046 Uiso 1 1 calc R . .
C40 C 0.5372(3) 0.5047(3) 0.30692(10) 0.0437(10) Uani 1 1 d . . .
H40 H 0.5244 0.4800 0.2832 0.052 Uiso 1 1 calc R . .
C41 C 0.6295(3) 0.5317(3) 0.31551(10) 0.0409(10) Uani 1 1 d . . .
C42 C 0.6472(2) 0.5737(3) 0.34936(10) 0.0448(10) Uani 1 1 d . . .
C43 C 0.7462(3) 0.6091(4) 0.35919(11) 0.0539(12) Uani 1 1 d . . .
H43A H 0.7460 0.6745 0.3571 0.065 Uiso 1 1 calc R . .
H43B H 0.7607 0.5938 0.3852 0.065 Uiso 1 1 calc R . .
C44 C 0.8237(3) 0.5719(4) 0.33449(11) 0.0531(12) Uani 1 1 d . . .
H44A H 0.8373 0.5100 0.3418 0.064 Uiso 1 1 calc R . .
H44B H 0.8826 0.6069 0.3379 0.064 Uiso 1 1 calc R . .
C45 C 0.7948(3) 0.5742(4) 0.29382(11) 0.0586(13) Uani 1 1 d . . .
H45A H 0.7792 0.6358 0.2866 0.070 Uiso 1 1 calc R . .
H45B H 0.8486 0.5538 0.2783 0.070 Uiso 1 1 calc R . .
C46 C 0.7093(3) 0.5153(4) 0.28730(11) 0.0570(12) Uani 1 1 d . . .
H46A H 0.7295 0.4526 0.2888 0.068 Uiso 1 1 calc R . .
H46B H 0.6845 0.5261 0.2621 0.068 Uiso 1 1 calc R . .
C47 C 0.6754(4) 0.4804(5) 0.47441(14) 0.086(2) Uani 1 1 d . . .
H47A H 0.7300 0.5114 0.4852 0.129 Uiso 1 1 calc R . .
H47B H 0.6927 0.4186 0.4694 0.129 Uiso 1 1 calc R . .
H47C H 0.6218 0.4821 0.4918 0.129 Uiso 1 1 calc R . .
C48 C 0.4265(2) 0.5128(2) 0.42567(9) 0.0304(7) Uani 1 1 d . . .
H48 H 0.4900 0.4943 0.4302 0.036 Uiso 1 1 calc R . .
C49 C 0.3589(2) 0.5032(2) 0.45411(8) 0.0271(7) Uani 1 1 d . . .
C50 C 0.3688(3) 0.4677(2) 0.48978(9) 0.0341(8) Uani 1 1 d . . .
H50 H 0.4252 0.4439 0.5004 0.041 Uiso 1 1 calc R . .
C51 C 0.2800(3) 0.4740(2) 0.50655(8) 0.0359(7) Uani 1 1 d . . .
H51 H 0.2638 0.4548 0.5308 0.043 Uiso 1 1 calc R . .
C52 C 0.2199(3) 0.5138(2) 0.48116(8) 0.0306(7) Uani 1 1 d . . .
H52 H 0.1549 0.5270 0.4858 0.037 Uiso 1 1 calc R . .
C53 C 0.0174(2) 0.8398(2) 0.40651(8) 0.0237(6) Uani 1 1 d . . .
C54 C -0.0546(2) 0.8392(2) 0.43328(8) 0.0267(7) Uani 1 1 d . . .
C55 C -0.1495(2) 0.8350(3) 0.42310(9) 0.0368(8) Uani 1 1 d . . .
H55 H -0.1983 0.8341 0.4413 0.044 Uiso 1 1 calc R . .
C56 C -0.1714(2) 0.8321(3) 0.38588(10) 0.0421(8) Uani 1 1 d . . .
H56 H -0.2364 0.8286 0.3787 0.051 Uiso 1 1 calc R . .
C57 C -0.1022(2) 0.8340(3) 0.35847(9) 0.0364(8) Uani 1 1 d . . .
C58 C -0.0069(2) 0.8371(2) 0.36887(9) 0.0292(7) Uani 1 1 d . . .
C59 C 0.0729(2) 0.8350(3) 0.34041(8) 0.0305(7) Uani 1 1 d . . .
H59A H 0.1065 0.7775 0.3422 0.037 Uiso 1 1 calc R . .
H59B H 0.1192 0.8823 0.3462 0.037 Uiso 1 1 calc R . .
C60 C 0.0375(3) 0.8474(3) 0.30075(9) 0.0382(9) Uani 1 1 d . . .
H60A H 0.0244 0.9109 0.2963 0.046 Uiso 1 1 calc R . .
H60B H 0.0878 0.8285 0.2833 0.046 Uiso 1 1 calc R . .
C61 C -0.0515(3) 0.7945(4) 0.29362(10) 0.0500(11) Uani 1 1 d . . .
H61A H -0.0394 0.7311 0.2988 0.060 Uiso 1 1 calc R . .
H61B H -0.0703 0.8004 0.2673 0.060 Uiso 1 1 calc R . .
C62 C -0.1307(3) 0.8277(4) 0.31812(9) 0.0484(10) Uani 1 1 d . . .
H62A H -0.1860 0.7874 0.3159 0.058 Uiso 1 1 calc R . .
H62B H -0.1509 0.8870 0.3094 0.058 Uiso 1 1 calc R . .
C63 C 0.1197(2) 0.8419(2) 0.41853(8) 0.0222(6) Uani 1 1 d . . .
C64 C 0.1717(2) 0.7649(2) 0.42376(8) 0.0214(6) Uani 1 1 d . . .
C65 C 0.2662(3) 0.7694(2) 0.43518(8) 0.0264(7) Uani 1 1 d . . .
H65 H 0.3009 0.7164 0.4395 0.032 Uiso 1 1 calc R . .
C66 C 0.3099(2) 0.8508(2) 0.44035(9) 0.0316(8) Uani 1 1 d . . .
H66 H 0.3742 0.8529 0.4484 0.038 Uiso 1 1 calc R . .
C67 C 0.2610(2) 0.9293(2) 0.43394(8) 0.0287(7) Uani 1 1 d . . .
C68 C 0.1633(2) 0.9257(2) 0.42398(8) 0.0253(7) Uani 1 1 d . . .
C69 C 0.1072(3) 1.0088(2) 0.41778(10) 0.0337(8) Uani 1 1 d . . .
H69A H 0.0514 1.0081 0.4346 0.040 Uiso 1 1 calc R . .
H69B H 0.0828 1.0083 0.3921 0.040 Uiso 1 1 calc R . .
C70 C 0.1609(3) 1.0935(3) 0.42384(16) 0.0602(13) Uani 1 1 d . . .
H70A H 0.1302 1.1413 0.4093 0.072 Uiso 1 1 calc R . .
H70B H 0.1568 1.1099 0.4503 0.072 Uiso 1 1 calc R . .
C71 C 0.2602(4) 1.0878(3) 0.41334(16) 0.0653(14) Uani 1 1 d . . .
H71A H 0.2911 1.1460 0.4173 0.078 Uiso 1 1 calc R . .
H71B H 0.2649 1.0731 0.3867 0.078 Uiso 1 1 calc R . .
C72 C 0.3122(3) 1.0169(3) 0.43604(11) 0.0397(9) Uani 1 1 d . . .
H72A H 0.3779 1.0099 0.4265 0.048 Uiso 1 1 calc R . .
H72B H 0.3162 1.0362 0.4622 0.048 Uiso 1 1 calc R . .
C73 C -0.0907(2) 0.8118(3) 0.49672(8) 0.0322(7) Uani 1 1 d . . .
H73A H -0.1433 0.8544 0.4980 0.048 Uiso 1 1 calc R . .
H73B H -0.0592 0.8082 0.5209 0.048 Uiso 1 1 calc R . .
H73C H -0.1156 0.7534 0.4899 0.048 Uiso 1 1 calc R . .
C74 C 0.0542(2) 0.6548(2) 0.43020(8) 0.0288(7) Uani 1 1 d . . .
H74 H 0.0216 0.6938 0.4465 0.035 Uiso 1 1 calc R . .
C75 C 0.0135(2) 0.5714(2) 0.42198(8) 0.0286(7) Uani 1 1 d . . .
C76 C -0.0721(3) 0.5352(3) 0.43478(11) 0.0402(9) Uani 1 1 d . . .
H76 H -0.1160 0.5613 0.4515 0.048 Uiso 1 1 calc R . .
C77 C -0.0793(3) 0.4530(3) 0.41785(11) 0.0439(9) Uani 1 1 d . . .
H77 H -0.1303 0.4122 0.4203 0.053 Uiso 1 1 calc R . .
C78 C 0.0033(2) 0.4415(3) 0.39628(9) 0.0347(7) Uani 1 1 d . . .
H78 H 0.0168 0.3900 0.3821 0.042 Uiso 1 1 calc R . .

loop_
_atom_site_aniso_label
_atom_site_aniso_U_11
_atom_site_aniso_U_22
_atom_site_aniso_U_33
_atom_site_aniso_U_23
_atom_site_aniso_U_13
_atom_site_aniso_U_12
Sm1 0.02095(7) 0.02231(7) 0.02327(6) -0.00185(6) -0.00048(6) 0.00118(7)
N1 0.0300(15) 0.0329(16) 0.0270(12) -0.0034(11) -0.0019(11) 0.0009(13)
N2 0.0236(13) 0.0370(16) 0.0296(12) -0.0004(11) 0.0008(11) 0.0017(14)
N3 0.0226(13) 0.0408(18) 0.0271(12) -0.0036(11) 0.0015(10) 0.0006(13)
N4 0.0248(13) 0.0234(13) 0.0265(11) -0.0031(9) 0.0022(11) 0.0006(11)
N5 0.0213(13) 0.0255(14) 0.0286(12) 0.0024(11) 0.0007(10) 0.0021(11)
N6 0.0309(15) 0.0258(16) 0.0341(13) 0.0017(11) -0.0002(12) -0.0027(13)
O1 0.0373(12) 0.0221(11) 0.0269(9) -0.0018(8) -0.0044(10) 0.0070(10)
O2 0.0285(15) 0.109(3) 0.0391(15) 0.0112(16) -0.0037(12) -0.0115(17)
O3 0.0228(11) 0.0352(14) 0.0273(10) 0.0005(9) 0.0049(9) 0.0011(10)
C1 0.0243(16) 0.0330(18) 0.0347(15) -0.0135(13) -0.0036(14) 0.0012(16)
C2 0.036(2) 0.0251(17) 0.0400(17) -0.0098(13) -0.0119(14) 0.0050(14)
C3 0.035(2) 0.044(2) 0.058(2) -0.0232(18) -0.0220(17) 0.0149(18)
C4 0.034(2) 0.065(3) 0.081(3) -0.039(3) -0.021(2) 0.019(2)
C5 0.027(2) 0.080(4) 0.077(3) -0.052(3) -0.003(2) 0.007(2)
C6 0.0236(18) 0.056(3) 0.049(2) -0.0246(18) -0.0022(16) -0.0067(18)
C7 0.032(2) 0.089(4) 0.0398(19) -0.030(2) 0.0082(15) -0.011(2)
C8 0.049(3) 0.148(6) 0.065(3) -0.052(4) 0.022(3) -0.022(4)
C9 0.042(3) 0.174(7) 0.102(4) -0.100(5) 0.012(3) 0.000(4)
C10 0.028(2) 0.146(6) 0.110(4) -0.082(4) 0.005(3) 0.010(3)
C11 0.0246(17) 0.039(2) 0.0240(14) -0.0076(13) -0.0024(12) 0.0021(15)
C12 0.0274(16) 0.038(2) 0.0234(13) -0.0023(14) -0.0013(11) -0.0051(16)
C13 0.0277(16) 0.043(2) 0.0318(14) -0.0054(16) -0.0048(12) 0.0034(18)
C14 0.0244(17) 0.056(3) 0.0286(16) -0.0092(15) -0.0053(13) -0.0005(17)
C15 0.0288(18) 0.044(2) 0.0274(15) -0.0091(14) 0.0016(13) -0.0016(16)
C16 0.0295(18) 0.038(2) 0.0221(14) -0.0080(13) -0.0015(13) 0.0003(15)
C17 0.048(2) 0.031(2) 0.0436(19) -0.0130(16) -0.0044(16) -0.0010(18)
C18 0.081(4) 0.044(3) 0.135(5) 0.026(3) -0.055(4) -0.023(3)
C19 0.052(4) 0.051(4) 0.054(3) -0.007(3) -0.001(3) -0.024(3)
C19' 0.052(4) 0.051(4) 0.054(3) -0.007(3) -0.001(3) -0.024(3)
C20 0.039(2) 0.049(3) 0.0415(19) -0.0083(17) -0.0050(17) -0.0073(19)
C21 0.050(2) 0.0230(17) 0.0407(17) 0.0050(13) -0.0019(17) -0.0014(18)
C22 0.0300(17) 0.048(2) 0.0254(13) -0.0024(15) -0.0015(11) 0.0024(16)
C23 0.0287(19) 0.045(2) 0.0283(15) 0.0012(14) 0.0008(13) 0.0004(15)
C24 0.0371(19) 0.062(3) 0.0330(16) 0.0157(16) 0.0047(17) -0.004(2)
C25 0.036(2) 0.043(2) 0.049(2) 0.0103(17) 0.0021(16) -0.0068(18)
C26 0.0296(19) 0.031(2) 0.0465(19) -0.0011(15) 0.0015(14) -0.0065(15)
C27 0.0203(18) 0.113(4) 0.0210(15) 0.0024(19) 0.0019(13) -0.011(2)
C28 0.034(2) 0.087(4) 0.038(2) -0.001(2) 0.0042(17) -0.010(2)
C29 0.029(2) 0.116(5) 0.0269(17) -0.001(2) -0.0010(14) -0.029(3)
C30 0.044(3) 0.085(4) 0.050(2) -0.017(2) 0.012(2) -0.016(3)
C31 0.029(2) 0.099(4) 0.053(2) -0.020(3) 0.0045(19) -0.018(2)
C32 0.028(2) 0.081(4) 0.047(2) -0.020(2) 0.0140(17) -0.015(2)
C33 0.033(2) 0.074(3) 0.060(2) -0.026(2) 0.0113(19) -0.007(2)
C34 0.039(2) 0.072(4) 0.090(4) -0.027(3) 0.010(2) -0.012(2)
C35 0.044(3) 0.090(5) 0.117(5) -0.046(4) 0.011(3) -0.011(3)
C36 0.031(2) 0.075(4) 0.101(4) -0.040(3) 0.006(2) -0.011(2)
C37 0.0242(16) 0.069(3) 0.0252(15) 0.0058(15) 0.0004(12) 0.0007(17)
C38 0.0210(15) 0.048(2) 0.0276(14) 0.0014(15) 0.0032(12) 0.0061(16)
C39 0.0293(19) 0.055(3) 0.0316(16) -0.0075(16) 0.0016(14) 0.0027(18)
C40 0.040(2) 0.064(3) 0.0278(16) 0.0006(17) 0.0053(15) 0.006(2)
C41 0.033(2) 0.056(3) 0.0331(17) 0.0096(16) 0.0082(15) 0.0156(18)
C42 0.0264(17) 0.076(3) 0.0318(16) 0.0141(19) 0.0044(14) 0.0054(19)
C43 0.027(2) 0.092(4) 0.0423(19) 0.012(2) 0.0057(15) -0.001(2)
C44 0.0270(18) 0.080(4) 0.052(2) 0.018(2) 0.0096(17) 0.007(2)
C45 0.035(2) 0.093(4) 0.048(2) 0.016(2) 0.0193(17) 0.012(2)
C46 0.049(3) 0.084(3) 0.0370(18) 0.0087(19) 0.0149(18) 0.022(2)
C47 0.051(3) 0.152(6) 0.055(3) 0.035(3) -0.013(2) -0.021(4)
C48 0.0251(17) 0.035(2) 0.0308(15) -0.0048(14) 0.0003(13) -0.0009(15)
C49 0.0300(17) 0.0261(17) 0.0252(14) -0.0020(12) 0.0002(12) 0.0002(14)
C50 0.0299(18) 0.039(2) 0.0335(16) 0.0021(14) -0.0078(14) 0.0014(15)
C51 0.044(2) 0.0369(18) 0.0270(14) 0.0031(12) 0.0050(16) -0.0038(18)
C52 0.0312(17) 0.0324(18) 0.0283(14) -0.0026(12) 0.0060(15) -0.0001(17)
C53 0.0202(15) 0.0211(16) 0.0298(14) 0.0030(12) 0.0007(12) 0.0019(13)
C54 0.0211(15) 0.0304(19) 0.0287(14) -0.0032(13) 0.0000(12) 0.0028(14)
C55 0.0202(16) 0.058(3) 0.0320(16) -0.0092(16) 0.0010(13) 0.0046(16)
C56 0.0213(16) 0.067(3) 0.0381(16) -0.0001(19) 0.0007(16) 0.0021(17)
C57 0.0261(17) 0.053(2) 0.0301(15) 0.0004(15) -0.0036(13) 0.0017(17)
C58 0.0218(16) 0.035(2) 0.0310(15) -0.0001(13) 0.0014(12) 0.0009(15)
C59 0.0258(16) 0.038(2) 0.0281(15) 0.0017(13) -0.0001(13) 0.0026(15)
C60 0.040(2) 0.047(2) 0.0273(16) 0.0039(15) 0.0011(15) 0.0001(18)
C61 0.039(2) 0.086(4) 0.0245(16) -0.0034(18) -0.0008(15) -0.006(2)
C62 0.0312(19) 0.083(3) 0.0308(17) 0.0005(19) -0.0045(15) 0.001(2)
C63 0.0199(15) 0.0247(17) 0.0220(13) -0.0022(11) 0.0018(11) 0.0038(13)
C64 0.0240(16) 0.0203(16) 0.0200(13) 0.0007(11) 0.0029(12) -0.0003(13)
C65 0.0228(16) 0.0256(16) 0.0307(14) 0.0023(11) -0.0014(14) 0.0055(14)
C66 0.0193(16) 0.036(2) 0.0394(17) 0.0031(14) -0.0023(13) 0.0023(14)
C67 0.0241(16) 0.0276(18) 0.0344(14) 0.0020(12) -0.0003(12) -0.0041(14)
C68 0.0252(15) 0.0247(18) 0.0259(13) 0.0022(11) 0.0015(12) 0.0033(13)
C69 0.041(2) 0.0244(19) 0.0362(17) 0.0044(14) -0.0006(15) 0.0013(16)
C70 0.054(3) 0.025(2) 0.102(4) 0.009(2) -0.021(3) 0.004(2)
C71 0.056(3) 0.035(2) 0.105(4) 0.001(2) -0.003(3) -0.007(2)
C72 0.0317(19) 0.033(2) 0.055(2) 0.0036(17) -0.0027(17) -0.0035(16)
C73 0.0278(17) 0.040(2) 0.0285(15) 0.0020(14) 0.0078(13) 0.0038(15)
C74 0.0283(17) 0.0301(19) 0.0280(14) 0.0030(12) 0.0032(13) 0.0026(14)
C75 0.0267(16) 0.0277(19) 0.0315(14) 0.0025(13) 0.0005(12) -0.0001(14)
C76 0.0281(18) 0.045(3) 0.048(2) 0.0032(17) 0.0043(16) -0.0016(16)
C77 0.0311(19) 0.039(2) 0.062(2) 0.0127(19) -0.0038(17) -0.0142(18)
C78 0.0343(17) 0.0313(18) 0.0384(15) -0.0003(15) -0.0056(13) -0.0094(18)

loop_
_atom_type_symbol
_atom_type_description
_atom_type_scat_dispersion_real
_atom_type_scat_dispersion_imag
_atom_type_scat_source
C C 0.0033 0.0016 'International Tables Vol C Tables 4.2.6.8 and 6.1.1.4'
H H 0.0000 0.0000 'International Tables Vol C Tables 4.2.6.8 and 6.1.1.4'
N N 0.0061 0.0033 'International Tables Vol C Tables 4.2.6.8 and 6.1.1.4'
O O 0.0106 0.0060 'International Tables Vol C Tables 4.2.6.8 and 6.1.1.4'
Sm Sm -0.1638 3.4418 'International Tables Vol C Tables 4.2.6.8 and 6.1.1.4'

loop_
_geom_angle_atom_site_label_1
_geom_angle_atom_site_label_2
_geom_angle_atom_site_label_3
_geom_angle
_geom_angle_site_symmetry_1
_geom_angle_site_symmetry_3
_geom_angle_publ_flag
N4 Sm1 N2 135.48(9) . . ?
N4 Sm1 N6 88.38(9) . . ?
N2 Sm1 N6 124.01(9) . . ?
N4 Sm1 N5 78.45(8) . . ?
N2 Sm1 N5 85.81(9) . . ?
N6 Sm1 N5 68.71(9) . . ?
N4 Sm1 N1 152.90(9) . . ?
N2 Sm1 N1 67.88(9) . . ?
N6 Sm1 N1 85.02(9) . . ?
N5 Sm1 N1 122.75(9) . . ?
N4 Sm1 O1 76.93(7) . . ?
N2 Sm1 O1 135.31(8) . . ?
N6 Sm1 O1 76.12(9) . . ?
N5 Sm1 O1 137.20(8) . . ?
N1 Sm1 O1 75.98(8) . . ?
N4 Sm1 N3 68.39(9) . . ?
N2 Sm1 N3 84.57(9) . . ?
N6 Sm1 N3 151.41(10) . . ?
N5 Sm1 N3 119.53(9) . . ?
N1 Sm1 N3 107.88(9) . . ?
O1 Sm1 N3 82.33(9) . . ?
C22 N1 C12 119.2(3) . . ?
C22 N1 Sm1 114.8(2) . . ?
C12 N1 Sm1 123.22(19) . . ?
C26 N2 C23 104.9(3) . . ?
C26 N2 Sm1 139.1(2) . . ?
C23 N2 Sm1 115.9(2) . . ?
C48 N3 C38 116.0(3) . . ?
C48 N3 Sm1 111.6(2) . . ?
C38 N3 Sm1 130.57(19) . . ?
C52 N4 C49 105.2(3) . . ?
C52 N4 Sm1 138.5(2) . . ?
C49 N4 Sm1 113.75(18) . . ?
C74 N5 C64 119.9(3) . . ?
C74 N5 Sm1 114.4(2) . . ?
C64 N5 Sm1 125.1(2) . . ?
C78 N6 C75 104.3(3) . . ?
C78 N6 Sm1 140.7(2) . . ?
C75 N6 Sm1 113.7(2) . . ?
C2 O1 C21 114.2(3) . . ?
C2 O1 Sm1 117.53(19) . . ?
C21 O1 Sm1 123.60(18) . . ?
C28 O2 C47 117.3(4) . . ?
C54 O3 C73 116.6(3) . . ?
C6 C1 C2 119.7(3) . . ?
C6 C1 C11 120.4(3) . . ?
C2 C1 C11 119.9(3) . . ?
O1 C2 C3 121.7(3) . . ?
O1 C2 C1 117.7(3) . . ?
C3 C2 C1 120.5(3) . . ?
C4 C3 C2 119.1(4) . . ?
C4 C3 H3 120.5 . . ?
C2 C3 H3 120.5 . . ?
C3 C4 C5 122.1(4) . . ?
C3 C4 H4 118.9 . . ?
C5 C4 H4 118.9 . . ?
C4 C5 C6 118.8(4) . . ?
C4 C5 C10 119.4(4) . . ?
C6 C5 C10 121.8(4) . . ?
C1 C6 C5 119.5(4) . . ?
C1 C6 C7 119.1(3) . . ?
C5 C6 C7 121.4(3) . . ?
C6 C7 C8 113.4(4) . . ?
C6 C7 H7A 108.9 . . ?
C8 C7 H7A 108.9 . . ?
C6 C7 H7B 108.9 . . ?
C8 C7 H7B 108.9 . . ?
H7A C7 H7B 107.7 . . ?
C9 C8 C7 113.4(5) . . ?
C9 C8 H8A 108.9 . . ?
C7 C8 H8A 108.9 . . ?
C9 C8 H8B 108.9 . . ?
C7 C8 H8B 108.9 . . ?
H8A C8 H8B 107.7 . . ?
C8 C9 C10 111.2(5) . . ?
C8 C9 H9A 109.4 . . ?
C10 C9 H9A 109.4 . . ?
C8 C9 H9B 109.4 . . ?
C10 C9 H9B 109.4 . . ?
H9A C9 H9B 108.0 . . ?
C5 C10 C9 111.9(4) . . ?
C5 C10 H10A 109.2 . . ?
C9 C10 H10A 109.2 . . ?
C5 C10 H10B 109.2 . . ?
C9 C10 H10B 109.2 . . ?
H10A C10 H10B 107.9 . . ?
C12 C11 C16 120.5(3) . . ?
C12 C11 C1 120.1(3) . . ?
C16 C11 C1 119.4(3) . . ?
C11 C12 C13 119.6(3) . . ?
C11 C12 N1 120.6(3) . . ?
C13 C12 N1 119.6(4) . . ?
C14 C13 C12 119.6(4) . . ?
C14 C13 H13 120.2 . . ?
C12 C13 H13 120.2 . . ?
C13 C14 C15 121.5(3) . . ?
C13 C14 H14 119.3 . . ?
C15 C14 H14 119.3 . . ?
C14 C15 C16 118.9(3) . . ?
C14 C15 C20 118.6(3) . . ?
C16 C15 C20 122.6(4) . . ?
C11 C16 C15 120.0(3) . . ?
C11 C16 C17 119.6(3) . . ?
C15 C16 C17 120.4(3) . . ?
C18 C17 C16 115.7(4) . . ?
C18 C17 H17A 108.4 . . ?
C16 C17 H17A 108.4 . . ?
C18 C17 H17B 108.4 . . ?
C16 C17 H17B 108.4 . . ?
H17A C17 H17B 107.4 . . ?
C19 C18 C17 123.7(6) . . ?
C19 C18 C19' 40.2(5) . . ?
C17 C18 C19' 114.0(5) . . ?
C19 C18 H18A 106.4 . . ?
C17 C18 H18A 107.2 . . ?
C19' C18 H18A 137.4 . . ?
C19 C18 H18B 105.5 . . ?
C17 C18 H18B 106.2 . . ?
C19' C18 H18B 71.9 . . ?
H18A C18 H18B 106.8 . . ?
C19 C18 H18C 68.6 . . ?
C17 C18 H18C 109.7 . . ?
C19' C18 H18C 108.5 . . ?
H18A C18 H18C 44.8 . . ?
H18B C18 H18C 139.6 . . ?
C19 C18 H18D 126.4 . . ?
C17 C18 H18D 108.2 . . ?
C19' C18 H18D 108.5 . . ?
H18A C18 H18D 66.2 . . ?
H18B C18 H18D 41.9 . . ?
H18C C18 H18D 107.8 . . ?
C18 C19 C20 112.4(6) . . ?
C18 C19 H18C 38.8 . . ?
C20 C19 H18C 133.7 . . ?
C18 C19 H19A 109.1 . . ?
C20 C19 H19A 109.1 . . ?
H18C C19 H19A 71.1 . . ?
C18 C19 H19B 109.1 . . ?
C20 C19 H19B 109.1 . . ?
H18C C19 H19B 114.8 . . ?
H19A C19 H19B 107.8 . . ?
C18 C19 H20D 137.2 . . ?
C20 C19 H20D 36.1 . . ?
H18C C19 H20D 130.2 . . ?
H19A C19 H20D 75.1 . . ?
H19B C19 H20D 109.6 . . ?
C18 C19' C20 113.5(5) . . ?
C18 C19' H18B 37.4 . . ?
C20 C19' H18B 145.4 . . ?
C18 C19' H19C 108.9 . . ?
C20 C19' H19C 108.9 . . ?
H18B C19' H19C 100.9 . . ?
C18 C19' H19D 108.9 . . ?
C20 C19' H19D 108.9 . . ?
H18B C19' H19D 77.3 . . ?
H19C C19' H19D 107.7 . . ?
C18 C19' H20A 142.4 . . ?
C20 C19' H20A 37.1 . . ?
H18B C19' H20A 147.2 . . ?
H19C C19' H20A 104.7 . . ?
H19D C19' H20A 75.6 . . ?
C19' C20 C15 111.8(4) . . ?
C19' C20 C19 38.9(5) . . ?
C15 C20 C19 114.3(5) . . ?
C19' C20 H20A 72.2 . . ?
C15 C20 H20A 108.5 . . ?
C19 C20 H20A 107.6 . . ?
C19' C20 H20B 136.9 . . ?
C15 C20 H20B 108.8 . . ?
C19 C20 H20B 109.8 . . ?
H20A C20 H20B 107.6 . . ?
C19' C20 H20C 109.7 . . ?
C15 C20 H20C 109.1 . . ?
C19 C20 H20C 133.9 . . ?
H20A C20 H20C 41.4 . . ?
H20B C20 H20C 68.5 . . ?
C19' C20 H20D 108.8 . . ?
C15 C20 H20D 109.5 . . ?
C19 C20 H20D 71.9 . . ?
H20A C20 H20D 138.0 . . ?
H20B C20 H20D 42.2 . . ?
H20C C20 H20D 107.9 . . ?
O1 C21 H21A 109.5 . . ?
O1 C21 H21B 109.5 . . ?
H21A C21 H21B 109.5 . . ?
O1 C21 H21C 109.5 . . ?
H21A C21 H21C 109.5 . . ?
H21B C21 H21C 109.5 . . ?
N1 C22 C23 121.9(3) . . ?
N1 C22 H22 119.0 . . ?
C23 C22 H22 119.0 . . ?
N2 C23 C24 109.5(3) . . ?
N2 C23 C22 118.9(3) . . ?
C24 C23 C22 131.6(3) . . ?
C25 C24 C23 107.3(3) . . ?
C25 C24 H24 126.3 . . ?
C23 C24 H24 126.3 . . ?
C24 C25 C26 106.7(3) . . ?
C24 C25 H25 126.6 . . ?
C26 C25 H25 126.6 . . ?
N2 C26 C25 111.4(3) . . ?
N2 C26 H26 124.3 . . ?
C25 C26 H26 124.3 . . ?
C28 C27 C32 118.4(5) . . ?
C28 C27 C37 121.2(5) . . ?
C32 C27 C37 120.3(4) . . ?
C27 C28 O2 113.0(4) . . ?
C27 C28 C29 121.8(6) . . ?
O2 C28 C29 125.1(5) . . ?
C30 C29 C28 117.3(4) . . ?
C30 C29 H29 121.3 . . ?
C28 C29 H29 121.3 . . ?
C31 C30 C29 122.3(5) . . ?
C31 C30 H30 118.8 . . ?
C29 C30 H30 118.8 . . ?
C30 C31 C32 119.7(6) . . ?
C30 C31 C36 118.7(5) . . ?
C32 C31 C36 121.5(5) . . ?
C27 C32 C31 120.4(5) . . ?
C27 C32 C33 119.1(4) . . ?
C31 C32 C33 120.4(5) . . ?
C32 C33 C34 114.5(4) . . ?
C32 C33 H33A 108.6 . . ?
C34 C33 H33A 108.6 . . ?
C32 C33 H33B 108.6 . . ?
C34 C33 H33B 108.6 . . ?
H33A C33 H33B 107.6 . . ?
C35 C34 C33 112.4(5) . . ?
C35 C34 H34A 109.1 . . ?
C33 C34 H34A 109.1 . . ?
C35 C34 H34B 109.1 . . ?
C33 C34 H34B 109.1 . . ?
H34A C34 H34B 107.9 . . ?
C36 C35 C34 109.7(5) . . ?
C36 C35 H35A 109.7 . . ?
C34 C35 H35A 109.7 . . ?
C36 C35 H35B 109.7 . . ?
C34 C35 H35B 109.7 . . ?
H35A C35 H35B 108.2 . . ?
C31 C36 C35 116.1(4) . . ?
C31 C36 H36A 108.3 . . ?
C35 C36 H36A 108.3 . . ?
C31 C36 H36B 108.3 . . ?
C35 C36 H36B 108.3 . . ?
H36A C36 H36B 107.4 . . ?
C38 C37 C42 119.5(3) . . ?
C38 C37 C27 122.9(3) . . ?
C42 C37 C27 116.9(3) . . ?
C39 C38 C37 119.9(3) . . ?
C39 C38 N3 116.7(3) . . ?
C37 C38 N3 123.4(3) . . ?
C40 C39 C38 119.7(4) . . ?
C40 C39 H39 120.2 . . ?
C38 C39 H39 120.2 . . ?
C39 C40 C41 121.4(4) . . ?
C39 C40 H40 119.3 . . ?
C41 C40 H40 119.3 . . ?
C40 C41 C42 119.4(3) . . ?
C40 C41 C46 119.0(4) . . ?
C42 C41 C46 121.6(4) . . ?
C41 C42 C37 119.7(3) . . ?
C41 C42 C43 121.4(3) . . ?
C37 C42 C43 118.9(3) . . ?
C44 C43 C42 112.7(4) . . ?
C44 C43 H43A 109.0 . . ?
C42 C43 H43A 109.0 . . ?
C44 C43 H43B 109.0 . . ?
C42 C43 H43B 109.0 . . ?
H43A C43 H43B 107.8 . . ?
C43 C44 C45 111.6(3) . . ?
C43 C44 H44A 109.3 . . ?
C45 C44 H44A 109.3 . . ?
C43 C44 H44B 109.3 . . ?
C45 C44 H44B 109.3 . . ?
H44A C44 H44B 108.0 . . ?
C46 C45 C44 110.4(3) . . ?
C46 C45 H45A 109.6 . . ?
C44 C45 H45A 109.6 . . ?
C46 C45 H45B 109.6 . . ?
C44 C45 H45B 109.6 . . ?
H45A C45 H45B 108.1 . . ?
C45 C46 C41 112.4(4) . . ?
C45 C46 H46A 109.1 . . ?
C41 C46 H46A 109.1 . . ?
C45 C46 H46B 109.1 . . ?
C41 C46 H46B 109.1 . . ?
H46A C46 H46B 107.8 . . ?
O2 C47 H47A 109.5 . . ?
O2 C47 H47B 109.5 . . ?
H47A C47 H47B 109.5 . . ?
O2 C47 H47C 109.5 . . ?
H47A C47 H47C 109.5 . . ?
H47B C47 H47C 109.5 . . ?
N3 C48 C49 122.8(3) . . ?
N3 C48 H48 118.6 . . ?
C49 C48 H48 118.6 . . ?
N4 C49 C50 109.6(3) . . ?
N4 C49 C48 120.3(3) . . ?
C50 C49 C48 130.1(3) . . ?
C51 C50 C49 106.6(3) . . ?
C51 C50 H50 126.7 . . ?
C49 C50 H50 126.7 . . ?
C52 C51 C50 106.8(3) . . ?
C52 C51 H51 126.6 . . ?
C50 C51 H51 126.6 . . ?
N4 C52 C51 111.8(3) . . ?
N4 C52 H52 124.1 . . ?
C51 C52 H52 124.1 . . ?
C54 C53 C58 119.6(3) . . ?
C54 C53 C63 119.5(3) . . ?
C58 C53 C63 121.0(3) . . ?
O3 C54 C55 123.5(3) . . ?
O3 C54 C53 115.6(3) . . ?
C55 C54 C53 120.8(3) . . ?
C56 C55 C54 118.4(3) . . ?
C56 C55 H55 120.8 . . ?
C54 C55 H55 120.8 . . ?
C55 C56 C57 122.5(3) . . ?
C55 C56 H56 118.7 . . ?
C57 C56 H56 118.7 . . ?
C56 C57 C58 118.8(3) . . ?
C56 C57 C62 120.0(3) . . ?
C58 C57 C62 121.1(3) . . ?
C57 C58 C53 119.8(3) . . ?
C57 C58 C59 121.7(3) . . ?
C53 C58 C59 118.4(3) . . ?
C58 C59 C60 113.0(3) . . ?
C58 C59 H59A 109.0 . . ?
C60 C59 H59A 109.0 . . ?
C58 C59 H59B 109.0 . . ?
C60 C59 H59B 109.0 . . ?
H59A C59 H59B 107.8 . . ?
C61 C60 C59 111.5(3) . . ?
C61 C60 H60A 109.3 . . ?
C59 C60 H60A 109.3 . . ?
C61 C60 H60B 109.3 . . ?
C59 C60 H60B 109.3 . . ?
H60A C60 H60B 108.0 . . ?
C60 C61 C62 109.6(4) . . ?
C60 C61 H61A 109.7 . . ?
C62 C61 H61A 109.7 . . ?
C60 C61 H61B 109.7 . . ?
C62 C61 H61B 109.7 . . ?
H61A C61 H61B 108.2 . . ?
C61 C62 C57 113.0(3) . . ?
C61 C62 H62A 109.0 . . ?
C57 C62 H62A 109.0 . . ?
C61 C62 H62B 109.0 . . ?
C57 C62 H62B 109.0 . . ?
H62A C62 H62B 107.8 . . ?
C64 C63 C68 120.1(3) . . ?
C64 C63 C53 121.7(3) . . ?
C68 C63 C53 118.1(3) . . ?
C63 C64 C65 120.2(3) . . ?
C63 C64 N5 123.1(3) . . ?
C65 C64 N5 116.6(3) . . ?
C66 C65 C64 120.3(3) . . ?
C66 C65 H65 119.8 . . ?
C64 C65 H65 119.8 . . ?
C65 C66 C67 121.0(3) . . ?
C65 C66 H66 119.5 . . ?
C67 C66 H66 119.5 . . ?
C66 C67 C68 119.2(3) . . ?
C66 C67 C72 120.3(3) . . ?
C68 C67 C72 120.5(3) . . ?
C63 C68 C67 119.0(3) . . ?
C63 C68 C69 119.9(3) . . ?
C67 C68 C69 121.0(3) . . ?
C68 C69 C70 115.3(3) . . ?
C68 C69 H69A 108.5 . . ?
C70 C69 H69A 108.5 . . ?
C68 C69 H69B 108.5 . . ?
C70 C69 H69B 108.5 . . ?
H69A C69 H69B 107.5 . . ?
C71 C70 C69 113.3(4) . . ?
C71 C70 H70A 108.9 . . ?
C69 C70 H70A 108.9 . . ?
C71 C70 H70B 108.9 . . ?
C69 C70 H70B 108.9 . . ?
H70A C70 H70B 107.7 . . ?
C70 C71 C72 111.1(4) . . ?
C70 C71 H71A 109.4 . . ?
C72 C71 H71A 109.4 . . ?
C70 C71 H71B 109.4 . . ?
C72 C71 H71B 109.4 . . ?
H71A C71 H71B 108.0 . . ?
C67 C72 C71 111.0(3) . . ?
C67 C72 H72A 109.4 . . ?
C71 C72 H72A 109.4 . . ?
C67 C72 H72B 109.4 . . ?
C71 C72 H72B 109.4 . . ?
H72A C72 H72B 108.0 . . ?
O3 C73 H73A 109.5 . . ?
O3 C73 H73B 109.5 . . ?
H73A C73 H73B 109.5 . . ?
O3 C73 H73C 109.5 . . ?
H73A C73 H73C 109.5 . . ?
H73B C73 H73C 109.5 . . ?
N5 C74 C75 121.6(3) . . ?
N5 C74 H74 119.2 . . ?
C75 C74 H74 119.2 . . ?
N6 C75 C76 111.7(3) . . ?
N6 C75 C74 119.6(3) . . ?
C76 C75 C74 128.7(3) . . ?
C77 C76 C75 105.4(3) . . ?
C77 C76 H76 127.3 . . ?
C75 C76 H76 127.3 . . ?
C76 C77 C78 107.2(3) . . ?
C76 C77 H77 126.4 . . ?
C78 C77 H77 126.4 . . ?
N6 C78 C77 111.4(4) . . ?
N6 C78 H78 124.3 . . ?
C77 C78 H78 124.3 . . ?

loop_
_geom_bond_atom_site_label_1
_geom_bond_atom_site_label_2
_geom_bond_distance
_geom_bond_site_symmetry_2
_geom_bond_publ_flag
Sm1 N4 2.440(2) . ?
Sm1 N2 2.445(3) . ?
Sm1 N6 2.447(3) . ?
Sm1 N5 2.491(3) . ?
Sm1 N1 2.527(3) . ?
Sm1 O1 2.568(2) . ?
Sm1 N3 2.573(3) . ?
N1 C22 1.299(4) . ?
N1 C12 1.430(5) . ?
N2 C26 1.361(5) . ?
N2 C23 1.395(4) . ?
N3 C48 1.302(4) . ?
N3 C38 1.434(4) . ?
N4 C52 1.356(4) . ?
N4 C49 1.399(4) . ?
N5 C74 1.302(4) . ?
N5 C64 1.417(4) . ?
N6 C78 1.359(5) . ?
N6 C75 1.395(4) . ?
O1 C2 1.380(4) . ?
O1 C21 1.442(4) . ?
O2 C28 1.387(6) . ?
O2 C47 1.457(5) . ?
O3 C54 1.382(4) . ?
O3 C73 1.420(4) . ?
C1 C6 1.395(5) . ?
C1 C2 1.404(4) . ?
C1 C11 1.506(5) . ?
C2 C3 1.385(5) . ?
C3 C4 1.367(6) . ?
C3 H3 0.9500 . ?
C4 C5 1.399(6) . ?
C4 H4 0.9500 . ?
C5 C6 1.401(6) . ?
C5 C10 1.526(6) . ?
C6 C7 1.524(5) . ?
C7 C8 1.526(6) . ?
C7 H7A 0.9900 . ?
C7 H7B 0.9900 . ?
C8 C9 1.469(9) . ?
C8 H8A 0.9900 . ?
C8 H8B 0.9900 . ?
C9 C10 1.542(7) . ?
C9 H9A 0.9900 . ?
C9 H9B 0.9900 . ?
C10 H10A 0.9900 . ?
C10 H10B 0.9900 . ?
C11 C12 1.378(5) . ?
C11 C16 1.394(5) . ?
C12 C13 1.409(4) . ?
C13 C14 1.376(5) . ?
C13 H13 0.9500 . ?
C14 C15 1.386(6) . ?
C14 H14 0.9500 . ?
C15 C16 1.403(5) . ?
C15 C20 1.505(5) . ?
C16 C17 1.508(5) . ?
C17 C18 1.479(6) . ?
C17 H17A 0.9900 . ?
C17 H17B 0.9900 . ?
C18 C19 1.462(8) . ?
C18 C19' 1.494(7) . ?
C18 H18A 0.9600 . ?
C18 H18B 0.9602 . ?
C18 H18C 0.9600 . ?
C18 H18D 0.9600 . ?
C19 C20 1.550(8) . ?
C19 H18C 1.4271 . ?
C19 H19A 0.9900 . ?
C19 H19B 0.9900 . ?
C19 H20D 1.5481 . ?
C19' C20 1.501(7) . ?
C19' H18B 1.5033 . ?
C19' H19C 0.9900 . ?
C19' H19D 0.9900 . ?
C19' H20A 1.5137 . ?
C20 H20A 0.9600 . ?
C20 H20B 0.9601 . ?
C20 H20C 0.9600 . ?
C20 H20D 0.9600 . ?
C21 H21A 0.9800 . ?
C21 H21B 0.9800 . ?
C21 H21C 0.9800 . ?
C22 C23 1.410(5) . ?
C22 H22 0.9500 . ?
C23 C24 1.405(5) . ?
C24 C25 1.365(6) . ?
C24 H24 0.9500 . ?
C25 C26 1.395(5) . ?
C25 H25 0.9500 . ?
C26 H26 0.9500 . ?
C27 C28 1.378(6) . ?
C27 C32 1.381(7) . ?
C27 C37 1.555(6) . ?
C28 C29 1.407(6) . ?
C29 C30 1.394(8) . ?
C29 H29 0.9500 . ?
C30 C31 1.328(7) . ?
C30 H30 0.9500 . ?
C31 C32 1.417(6) . ?
C31 C36 1.495(8) . ?
C32 C33 1.482(7) . ?
C33 C34 1.536(7) . ?
C33 H33A 0.9900 . ?
C33 H33B 0.9900 . ?
C34 C35 1.516(7) . ?
C34 H34A 0.9900 . ?
C34 H34B 0.9900 . ?
C35 C36 1.502(8) . ?
C35 H35A 0.9900 . ?
C35 H35B 0.9900 . ?
C36 H36A 0.9900 . ?
C36 H36B 0.9900 . ?
C37 C38 1.404(5) . ?
C37 C42 1.416(5) . ?
C38 C39 1.400(5) . ?
C39 C40 1.383(5) . ?
C39 H39 0.9500 . ?
C40 C41 1.395(6) . ?
C40 H40 0.9500 . ?
C41 C42 1.400(6) . ?
C41 C46 1.535(5) . ?
C42 C43 1.532(5) . ?
C43 C44 1.515(5) . ?
C43 H43A 0.9900 . ?
C43 H43B 0.9900 . ?
C44 C45 1.525(6) . ?
C44 H44A 0.9900 . ?
C44 H44B 0.9900 . ?
C45 C46 1.512(7) . ?
C45 H45A 0.9900 . ?
C45 H45B 0.9900 . ?
C46 H46A 0.9900 . ?
C46 H46B 0.9900 . ?
C47 H47A 0.9800 . ?
C47 H47B 0.9800 . ?
C47 H47C 0.9800 . ?
C48 C49 1.407(4) . ?
C48 H48 0.9500 . ?
C49 C50 1.403(4) . ?
C50 C51 1.390(5) . ?
C50 H50 0.9500 . ?
C51 C52 1.384(5) . ?
C51 H51 0.9500 . ?
C52 H52 0.9500 . ?
C53 C54 1.400(4) . ?
C53 C58 1.403(4) . ?
C53 C63 1.502(4) . ?
C54 C55 1.384(5) . ?
C55 C56 1.381(5) . ?
C55 H55 0.9500 . ?
C56 C57 1.388(5) . ?
C56 H56 0.9500 . ?
C57 C58 1.391(5) . ?
C57 C62 1.515(5) . ?
C58 C59 1.522(4) . ?
C59 C60 1.528(4) . ?
C59 H59A 0.9900 . ?
C59 H59B 0.9900 . ?
C60 C61 1.506(6) . ?
C60 H60A 0.9900 . ?
C60 H60B 0.9900 . ?
C61 C62 1.508(5) . ?
C61 H61A 0.9900 . ?
C61 H61B 0.9900 . ?
C62 H62A 0.9900 . ?
C62 H62B 0.9900 . ?
C63 C64 1.385(4) . ?
C63 C68 1.419(4) . ?
C64 C65 1.392(4) . ?
C65 C66 1.386(5) . ?
C65 H65 0.9500 . ?
C66 C67 1.389(5) . ?
C66 H66 0.9500 . ?
C67 C68 1.420(4) . ?
C67 C72 1.508(5) . ?
C68 C69 1.497(5) . ?
C69 C70 1.501(6) . ?
C69 H69A 0.9900 . ?
C69 H69B 0.9900 . ?
C70 C71 1.448(7) . ?
C70 H70A 0.9900 . ?
C70 H70B 0.9900 . ?
C71 C72 1.533(6) . ?
C71 H71A 0.9900 . ?
C71 H71B 0.9900 . ?
C72 H72A 0.9900 . ?
C72 H72B 0.9900 . ?
C73 H73A 0.9800 . ?
C73 H73B 0.9800 . ?
C73 H73C 0.9800 . ?
C74 C75 1.414(5) . ?
C74 H74 0.9500 . ?
C75 C76 1.400(5) . ?
C76 C77 1.386(6) . ?
C76 H76 0.9500 . ?
C77 C78 1.408(5) . ?
C77 H77 0.9500 . ?
C78 H78 0.9500 . ?

loop_
_geom_torsion_atom_site_label_1
_geom_torsion_atom_site_label_2
_geom_torsion_atom_site_label_3
_geom_torsion_atom_site_label_4
_geom_torsion
_geom_torsion_site_symmetry_1
_geom_torsion_site_symmetry_2
_geom_torsion_site_symmetry_3
_geom_torsion_site_symmetry_4
_geom_torsion_publ_flag
N4 Sm1 N1 C22 -159.5(2) . . . . ?
N2 Sm1 N1 C22 -5.9(2) . . . . ?
N6 Sm1 N1 C22 124.0(2) . . . . ?
N5 Sm1 N1 C22 63.3(3) . . . . ?
O1 Sm1 N1 C22 -159.1(3) . . . . ?
N3 Sm1 N1 C22 -82.1(3) . . . . ?
N4 Sm1 N1 C12 39.5(4) . . . . ?
N2 Sm1 N1 C12 -167.0(3) . . . . ?
N6 Sm1 N1 C12 -37.1(3) . . . . ?
N5 Sm1 N1 C12 -97.8(3) . . . . ?
O1 Sm1 N1 C12 39.8(2) . . . . ?
N3 Sm1 N1 C12 116.8(3) . . . . ?
N4 Sm1 N2 C26 -16.6(4) . . . . ?
N6 Sm1 N2 C26 113.0(3) . . . . ?
N5 Sm1 N2 C26 52.3(4) . . . . ?
N1 Sm1 N2 C26 -179.8(4) . . . . ?
O1 Sm1 N2 C26 -141.3(3) . . . . ?
N3 Sm1 N2 C26 -68.0(4) . . . . ?
N4 Sm1 N2 C23 165.6(2) . . . . ?
N6 Sm1 N2 C23 -64.8(3) . . . . ?
N5 Sm1 N2 C23 -125.5(2) . . . . ?
N1 Sm1 N2 C23 2.5(2) . . . . ?
O1 Sm1 N2 C23 40.9(3) . . . . ?
N3 Sm1 N2 C23 114.3(2) . . . . ?
N4 Sm1 N3 C48 14.0(2) . . . . ?
N2 Sm1 N3 C48 157.9(2) . . . . ?
N6 Sm1 N3 C48 -23.8(4) . . . . ?
N5 Sm1 N3 C48 75.8(3) . . . . ?
N1 Sm1 N3 C48 -137.5(2) . . . . ?
O1 Sm1 N3 C48 -65.0(2) . . . . ?
N4 Sm1 N3 C38 177.5(3) . . . . ?
N2 Sm1 N3 C38 -38.6(3) . . . . ?
N6 Sm1 N3 C38 139.7(3) . . . . ?
N5 Sm1 N3 C38 -120.7(3) . . . . ?
N1 Sm1 N3 C38 26.1(3) . . . . ?
O1 Sm1 N3 C38 98.6(3) . . . . ?
N2 Sm1 N4 C52 130.3(3) . . . . ?
N6 Sm1 N4 C52 -10.0(3) . . . . ?
N5 Sm1 N4 C52 58.6(3) . . . . ?
N1 Sm1 N4 C52 -85.7(4) . . . . ?
O1 Sm1 N4 C52 -86.1(3) . . . . ?
N3 Sm1 N4 C52 -172.9(3) . . . . ?
N2 Sm1 N4 C49 -71.3(2) . . . . ?
N6 Sm1 N4 C49 148.4(2) . . . . ?
N5 Sm1 N4 C49 -143.0(2) . . . . ?
N1 Sm1 N4 C49 72.7(3) . . . . ?
O1 Sm1 N4 C49 72.3(2) . . . . ?
N3 Sm1 N4 C49 -14.5(2) . . . . ?
N4 Sm1 N5 C74 -81.0(2) . . . . ?
N2 Sm1 N5 C74 140.8(2) . . . . ?
N6 Sm1 N5 C74 11.8(2) . . . . ?
N1 Sm1 N5 C74 80.6(2) . . . . ?
O1 Sm1 N5 C74 -25.1(3) . . . . ?
N3 Sm1 N5 C74 -137.8(2) . . . . ?
N4 Sm1 N5 C64 89.6(2) . . . . ?
N2 Sm1 N5 C64 -48.5(2) . . . . ?
N6 Sm1 N5 C64 -177.6(2) . . . . ?
N1 Sm1 N5 C64 -108.8(2) . . . . ?
O1 Sm1 N5 C64 145.5(2) . . . . ?
N3 Sm1 N5 C64 32.8(3) . . . . ?
N4 Sm1 N6 C78 -97.2(4) . . . . ?
N2 Sm1 N6 C78 115.6(3) . . . . ?
N5 Sm1 N6 C78 -175.4(4) . . . . ?
N1 Sm1 N6 C78 56.5(3) . . . . ?
O1 Sm1 N6 C78 -20.2(3) . . . . ?
N3 Sm1 N6 C78 -62.4(4) . . . . ?
N4 Sm1 N6 C75 67.1(2) . . . . ?
N2 Sm1 N6 C75 -80.2(2) . . . . ?
N5 Sm1 N6 C75 -11.2(2) . . . . ?
N1 Sm1 N6 C75 -139.2(2) . . . . ?
O1 Sm1 N6 C75 144.0(2) . . . . ?
N3 Sm1 N6 C75 101.8(3) . . . . ?
N4 Sm1 O1 C2 -123.8(2) . . . . ?
N2 Sm1 O1 C2 19.9(3) . . . . ?
N6 Sm1 O1 C2 144.6(2) . . . . ?
N5 Sm1 O1 C2 179.75(19) . . . . ?
N1 Sm1 O1 C2 56.3(2) . . . . ?
N3 Sm1 O1 C2 -54.3(2) . . . . ?
N4 Sm1 O1 C21 30.5(3) . . . . ?
N2 Sm1 O1 C21 174.2(2) . . . . ?
N6 Sm1 O1 C21 -61.1(3) . . . . ?
N5 Sm1 O1 C21 -25.9(3) . . . . ?
N1 Sm1 O1 C21 -149.3(3) . . . . ?
N3 Sm1 O1 C21 100.0(3) . . . . ?
C21 O1 C2 C3 -59.4(5) . . . . ?
Sm1 O1 C2 C3 97.3(4) . . . . ?
C21 O1 C2 C1 123.9(3) . . . . ?
Sm1 O1 C2 C1 -79.4(3) . . . . ?
C6 C1 C2 O1 169.2(3) . . . . ?
C11 C1 C2 O1 -13.2(5) . . . . ?
C6 C1 C2 C3 -7.5(6) . . . . ?
C11 C1 C2 C3 170.1(4) . . . . ?
O1 C2 C3 C4 -172.9(4) . . . . ?
C1 C2 C3 C4 3.7(6) . . . . ?
C2 C3 C4 C5 1.2(8) . . . . ?
C3 C4 C5 C6 -2.1(8) . . . . ?
C3 C4 C5 C10 175.8(5) . . . . ?
C2 C1 C6 C5 6.5(6) . . . . ?
C11 C1 C6 C5 -171.1(4) . . . . ?
C2 C1 C6 C7 -174.2(4) . . . . ?
C11 C1 C6 C7 8.3(6) . . . . ?
C4 C5 C6 C1 -1.8(7) . . . . ?
C10 C5 C6 C1 -179.7(5) . . . . ?
C4 C5 C6 C7 178.9(5) . . . . ?
C10 C5 C6 C7 1.0(8) . . . . ?
C1 C6 C7 C8 169.6(5) . . . . ?
C5 C6 C7 C8 -11.1(7) . . . . ?
C6 C7 C8 C9 41.3(7) . . . . ?
C7 C8 C9 C10 -60.8(7) . . . . ?
C4 C5 C10 C9 163.0(6) . . . . ?
C6 C5 C10 C9 -19.1(9) . . . . ?
C8 C9 C10 C5 48.3(8) . . . . ?
C6 C1 C11 C12 -101.9(4) . . . . ?
C2 C1 C11 C12 80.5(4) . . . . ?
C6 C1 C11 C16 77.0(5) . . . . ?
C2 C1 C11 C16 -100.6(4) . . . . ?
C16 C11 C12 C13 -1.8(5) . . . . ?
C1 C11 C12 C13 177.1(3) . . . . ?
C16 C11 C12 N1 173.0(3) . . . . ?
C1 C11 C12 N1 -8.1(4) . . . . ?
C22 N1 C12 C11 127.3(3) . . . . ?
Sm1 N1 C12 C11 -72.5(3) . . . . ?
C22 N1 C12 C13 -57.9(4) . . . . ?
Sm1 N1 C12 C13 102.3(3) . . . . ?
C11 C12 C13 C14 1.0(5) . . . . ?
N1 C12 C13 C14 -173.9(3) . . . . ?
C12 C13 C14 C15 0.1(5) . . . . ?
C13 C14 C15 C16 -0.5(5) . . . . ?
C13 C14 C15 C20 -179.5(3) . . . . ?
C12 C11 C16 C15 1.5(5) . . . . ?
C1 C11 C16 C15 -177.5(3) . . . . ?
C12 C11 C16 C17 -177.8(3) . . . . ?
C1 C11 C16 C17 3.3(5) . . . . ?
C14 C15 C16 C11 -0.3(5) . . . . ?
C20 C15 C16 C11 178.7(3) . . . . ?
C14 C15 C16 C17 179.0(3) . . . . ?
C20 C15 C16 C17 -2.0(5) . . . . ?
C11 C16 C17 C18 173.3(4) . . . . ?
C15 C16 C17 C18 -6.0(5) . . . . ?
C16 C17 C18 C19 -10.9(9) . . . . ?
C16 C17 C18 C19' 34.0(7) . . . . ?
C17 C18 C19 C20 32.7(11) . . . . ?
C19' C18 C19 C20 -55.5(6) . . . . ?
C19 C18 C19' C20 59.1(7) . . . . ?
C17 C18 C19' C20 -55.3(8) . . . . ?
C18 C19' C20 C15 45.7(7) . . . . ?
C18 C19' C20 C19 -56.4(6) . . . . ?
C14 C15 C20 C19' 161.2(4) . . . . ?
C16 C15 C20 C19' -17.9(5) . . . . ?
C14 C15 C20 C19 -156.5(5) . . . . ?
C16 C15 C20 C19 24.5(7) . . . . ?
C18 C19 C20 C19' 57.5(7) . . . . ?
C18 C19 C20 C15 -37.7(9) . . . . ?
C12 N1 C22 C23 171.0(3) . . . . ?
Sm1 N1 C22 C23 9.1(4) . . . . ?
C26 N2 C23 C24 1.1(4) . . . . ?
Sm1 N2 C23 C24 179.6(2) . . . . ?
C26 N2 C23 C22 -177.6(3) . . . . ?
Sm1 N2 C23 C22 0.9(4) . . . . ?
N1 C22 C23 N2 -7.1(5) . . . . ?
N1 C22 C23 C24 174.5(4) . . . . ?
N2 C23 C24 C25 -0.5(5) . . . . ?
C22 C23 C24 C25 178.1(4) . . . . ?
C23 C24 C25 C26 -0.4(5) . . . . ?
C23 N2 C26 C25 -1.4(4) . . . . ?
Sm1 N2 C26 C25 -179.3(3) . . . . ?
C24 C25 C26 N2 1.1(5) . . . . ?
C32 C27 C28 O2 -176.1(4) . . . . ?
C37 C27 C28 O2 0.4(5) . . . . ?
C32 C27 C28 C29 1.2(6) . . . . ?
C37 C27 C28 C29 177.8(3) . . . . ?
C47 O2 C28 C27 -171.4(4) . . . . ?
C47 O2 C28 C29 11.4(6) . . . . ?
C27 C28 C29 C30 -1.3(6) . . . . ?
O2 C28 C29 C30 175.7(4) . . . . ?
C28 C29 C30 C31 0.0(6) . . . . ?
C29 C30 C31 C32 1.2(7) . . . . ?
C29 C30 C31 C36 -177.2(4) . . . . ?
C28 C27 C32 C31 0.0(6) . . . . ?
C37 C27 C32 C31 -176.6(3) . . . . ?
C28 C27 C32 C33 175.9(4) . . . . ?
C37 C27 C32 C33 -0.7(6) . . . . ?
C30 C31 C32 C27 -1.2(6) . . . . ?
C36 C31 C32 C27 177.1(4) . . . . ?
C30 C31 C32 C33 -177.0(4) . . . . ?
C36 C31 C32 C33 1.3(6) . . . . ?
C27 C32 C33 C34 168.3(4) . . . . ?
C31 C32 C33 C34 -15.9(5) . . . . ?
C32 C33 C34 C35 44.8(6) . . . . ?
C33 C34 C35 C36 -58.1(6) . . . . ?
C30 C31 C36 C35 162.5(4) . . . . ?
C32 C31 C36 C35 -15.9(6) . . . . ?
C34 C35 C36 C31 43.5(6) . . . . ?
C28 C27 C37 C38 99.2(5) . . . . ?
C32 C27 C37 C38 -84.3(5) . . . . ?
C28 C27 C37 C42 -90.0(5) . . . . ?
C32 C27 C37 C42 86.4(5) . . . . ?
C42 C37 C38 C39 -6.6(6) . . . . ?
C27 C37 C38 C39 163.9(4) . . . . ?
C42 C37 C38 N3 171.4(4) . . . . ?
C27 C37 C38 N3 -18.1(6) . . . . ?
C48 N3 C38 C39 128.5(4) . . . . ?
Sm1 N3 C38 C39 -34.4(5) . . . . ?
C48 N3 C38 C37 -49.5(5) . . . . ?
Sm1 N3 C38 C37 147.6(3) . . . . ?
C37 C38 C39 C40 5.5(6) . . . . ?
N3 C38 C39 C40 -172.5(4) . . . . ?
C38 C39 C40 C41 0.0(7) . . . . ?
C39 C40 C41 C42 -4.4(6) . . . . ?
C39 C40 C41 C46 176.2(4) . . . . ?
C40 C41 C42 C37 3.3(6) . . . . ?
C46 C41 C42 C37 -177.3(4) . . . . ?
C40 C41 C42 C43 -176.6(4) . . . . ?
C46 C41 C42 C43 2.7(6) . . . . ?
C38 C37 C42 C41 2.1(6) . . . . ?
C27 C37 C42 C41 -169.0(4) . . . . ?
C38 C37 C42 C43 -177.9(4) . . . . ?
C27 C37 C42 C43 11.0(6) . . . . ?
C41 C42 C43 C44 -15.9(6) . . . . ?
C37 C42 C43 C44 164.1(4) . . . . ?
C42 C43 C44 C45 45.6(6) . . . . ?
C43 C44 C45 C46 -63.5(6) . . . . ?
C44 C45 C46 C41 48.4(5) . . . . ?
C40 C41 C46 C45 160.0(4) . . . . ?
C42 C41 C46 C45 -19.4(6) . . . . ?
C38 N3 C48 C49 -178.5(3) . . . . ?
Sm1 N3 C48 C49 -12.3(4) . . . . ?
C52 N4 C49 C50 0.5(4) . . . . ?
Sm1 N4 C49 C50 -164.9(2) . . . . ?
C52 N4 C49 C48 -179.4(3) . . . . ?
Sm1 N4 C49 C48 15.3(4) . . . . ?
N3 C48 C49 N4 -1.4(5) . . . . ?
N3 C48 C49 C50 178.8(4) . . . . ?
N4 C49 C50 C51 0.2(4) . . . . ?
C48 C49 C50 C51 -180.0(4) . . . . ?
C49 C50 C51 C52 -0.8(4) . . . . ?
C49 N4 C52 C51 -1.0(4) . . . . ?
Sm1 N4 C52 C51 158.5(2) . . . . ?
C50 C51 C52 N4 1.2(4) . . . . ?
C73 O3 C54 C55 17.1(5) . . . . ?
C73 O3 C54 C53 -160.8(3) . . . . ?
C58 C53 C54 O3 178.7(3) . . . . ?
C63 C53 C54 O3 -0.3(5) . . . . ?
C58 C53 C54 C55 0.7(6) . . . . ?
C63 C53 C54 C55 -178.3(3) . . . . ?
O3 C54 C55 C56 -178.3(4) . . . . ?
C53 C54 C55 C56 -0.5(6) . . . . ?
C54 C55 C56 C57 -0.5(6) . . . . ?
C55 C56 C57 C58 1.3(6) . . . . ?
C55 C56 C57 C62 178.1(4) . . . . ?
C56 C57 C58 C53 -1.1(6) . . . . ?
C62 C57 C58 C53 -177.8(4) . . . . ?
C56 C57 C58 C59 177.1(4) . . . . ?
C62 C57 C58 C59 0.3(6) . . . . ?
C54 C53 C58 C57 0.1(6) . . . . ?
C63 C53 C58 C57 179.1(3) . . . . ?
C54 C53 C58 C59 -178.1(3) . . . . ?
C63 C53 C58 C59 0.9(5) . . . . ?
C57 C58 C59 C60 11.2(5) . . . . ?
C53 C58 C59 C60 -170.6(3) . . . . ?
C58 C59 C60 C61 -42.8(5) . . . . ?
C59 C60 C61 C62 63.4(5) . . . . ?
C60 C61 C62 C57 -50.7(5) . . . . ?
C56 C57 C62 C61 -157.0(4) . . . . ?
C58 C57 C62 C61 19.8(6) . . . . ?
C54 C53 C63 C64 91.7(4) . . . . ?
C58 C53 C63 C64 -87.3(4) . . . . ?
C54 C53 C63 C68 -89.3(4) . . . . ?
C58 C53 C63 C68 91.8(4) . . . . ?
C68 C63 C64 C65 1.4(4) . . . . ?
C53 C63 C64 C65 -179.5(3) . . . . ?
C68 C63 C64 N5 -174.8(3) . . . . ?
C53 C63 C64 N5 4.2(4) . . . . ?
C74 N5 C64 C63 -52.8(4) . . . . ?
Sm1 N5 C64 C63 137.0(2) . . . . ?
C74 N5 C64 C65 130.8(3) . . . . ?
Sm1 N5 C64 C65 -39.4(3) . . . . ?
C63 C64 C65 C66 -1.9(4) . . . . ?
N5 C64 C65 C66 174.6(3) . . . . ?
C64 C65 C66 C67 -0.6(5) . . . . ?
C65 C66 C67 C68 3.6(5) . . . . ?
C65 C66 C67 C72 -174.0(3) . . . . ?
C64 C63 C68 C67 1.5(4) . . . . ?
C53 C63 C68 C67 -177.6(3) . . . . ?
C64 C63 C68 C69 179.2(3) . . . . ?
C53 C63 C68 C69 0.1(4) . . . . ?
C66 C67 C68 C63 -4.0(4) . . . . ?
C72 C67 C68 C63 173.6(3) . . . . ?
C66 C67 C68 C69 178.4(3) . . . . ?
C72 C67 C68 C69 -4.1(4) . . . . ?
C63 C68 C69 C70 -179.1(3) . . . . ?
C67 C68 C69 C70 -1.5(5) . . . . ?
C68 C69 C70 C71 34.3(6) . . . . ?
C69 C70 C71 C72 -60.7(6) . . . . ?
C66 C67 C72 C71 156.5(4) . . . . ?
C68 C67 C72 C71 -21.0(5) . . . . ?
C70 C71 C72 C67 53.1(5) . . . . ?
C64 N5 C74 C75 177.5(3) . . . . ?
Sm1 N5 C74 C75 -11.3(4) . . . . ?
C78 N6 C75 C76 0.9(4) . . . . ?
Sm1 N6 C75 C76 -168.9(2) . . . . ?
C78 N6 C75 C74 -179.6(3) . . . . ?
Sm1 N6 C75 C74 10.7(4) . . . . ?
N5 C74 C75 N6 0.5(5) . . . . ?
N5 C74 C75 C76 -179.9(3) . . . . ?
N6 C75 C76 C77 -1.6(4) . . . . ?
C74 C75 C76 C77 178.9(3) . . . . ?
C75 C76 C77 C78 1.6(4) . . . . ?
C75 N6 C78 C77 0.2(4) . . . . ?
Sm1 N6 C78 C77 165.3(3) . . . . ?
C76 C77 C78 N6 -1.2(4) . . . . ?

loop_
_platon_squeeze_void_nr
_platon_squeeze_void_average_x
_platon_squeeze_void_average_y
_platon_squeeze_void_average_z
_platon_squeeze_void_volume
_platon_squeeze_void_count_electrons
1 0.052 0.750 0.000 904.3 88.1
2 -0.103 0.250 0.500 904.2 87.5
